data_7025167
loop_
_publ_author_name
'Sachse, Anna'
'Demeshko, Serhiy'
'Dechert, Sebastian'
'Daebel, Venita'
'Lange, Adam'
'Meyer, Franc'

_publ_section_title
;
 Highly preorganized pyrazolate-bridged palladium(II) and nickel(II)
 complexes in bimetallic norbornene polymerization.
;
_journal_issue 16
_journal_name_full 'Dalton transactions (Cambridge, England : 2003)'
_journal_page_first 3903
_journal_page_last 3914
_journal_paper_doi 10.1039/b925535d
_journal_volume 39
_journal_year 2010
_chemical_formula_moiety 'C68 H94 Br6 N8 Ni4 O4, C4 H8 O'
_chemical_formula_sum 'C72 H102 Br6 N8 Ni4 O5'
_chemical_formula_weight 1873.92
_space_group_IT_number 14
_symmetry_cell_setting monoclinic
_symmetry_space_group_name_Hall '-P 2yn'
_symmetry_space_group_name_H-M 'P 1 21/n 1'
_atom_sites_solution_hydrogens geom
_atom_sites_solution_primary direct
_atom_sites_solution_secondary difmap
_audit_creation_method SHELXL-97
_cell_angle_alpha 90.00
_cell_angle_beta 110.19(3)
_cell_angle_gamma 90.00
_cell_formula_units_Z 4
_cell_length_a 15.278(3)
_cell_length_b 39.172(8)
_cell_length_c 16.131(3)
_cell_measurement_reflns_used 83278
_cell_measurement_temperature 133(2)
_cell_measurement_theta_max 26.75
_cell_measurement_theta_min 1.44
_cell_volume 9061(4)
_computing_cell_refinement 'X-AREA (Stoe & Cie, 2007)'
_computing_data_collection 'X-AREA (Stoe & Cie, 2007)'
_computing_data_reduction 'X-AREA (Stoe & Cie, 2007)'
_computing_molecular_graphics 'DIAMOND (Brandenburg, 2001)'
_computing_publication_material 'SHELXL-97 (Sheldrick, 1997)'
_computing_structure_refinement 'SHELXL-97 (Sheldrick, 1997)'
_computing_structure_solution 'SHELXS-97 (Sheldrick, 1990)'
_diffrn_ambient_temperature 133(2)
_diffrn_measured_fraction_theta_full 0.997
_diffrn_measured_fraction_theta_max 0.997
_diffrn_measurement_device_type 'Stoe IPDS II'
_diffrn_measurement_method \w
_diffrn_radiation_monochromator graphite
_diffrn_radiation_source 'fine-focus sealed tube'
_diffrn_radiation_type MoK\a
_diffrn_radiation_wavelength 0.71073
_diffrn_reflns_av_R_equivalents 0.0926
_diffrn_reflns_av_sigmaI/netI 0.0654
_diffrn_reflns_limit_h_max 19
_diffrn_reflns_limit_h_min -16
_diffrn_reflns_limit_k_max 48
_diffrn_reflns_limit_k_min -49
_diffrn_reflns_limit_l_max 20
_diffrn_reflns_limit_l_min -20
_diffrn_reflns_number 83278
_diffrn_reflns_theta_full 26.75
_diffrn_reflns_theta_max 26.75
_diffrn_reflns_theta_min 1.44
_exptl_absorpt_coefficient_mu 3.509
_exptl_absorpt_correction_T_max 0.6423
_exptl_absorpt_correction_T_min 0.3417
_exptl_absorpt_correction_type numerical
_exptl_absorpt_process_details 'X-RED (Stoe & Cie, 2002)'
_exptl_crystal_colour green
_exptl_crystal_density_diffrn 1.374
_exptl_crystal_density_method 'not measured'
_exptl_crystal_description block
_exptl_crystal_F_000 3808
_exptl_crystal_size_max 0.34
_exptl_crystal_size_mid 0.19
_exptl_crystal_size_min 0.11
_platon_squeeze_details ' ?'
_refine_diff_density_max 2.525
_refine_diff_density_min -1.373
_refine_diff_density_rms 0.119
_refine_ls_extinction_method none
_refine_ls_goodness_of_fit_ref 1.045
_refine_ls_hydrogen_treatment constr
_refine_ls_matrix_type full
_refine_ls_number_parameters 869
_refine_ls_number_reflns 19235
_refine_ls_number_restraints 0
_refine_ls_restrained_S_all 1.045
_refine_ls_R_factor_all 0.0682
_refine_ls_R_factor_gt 0.0476
_refine_ls_shift/su_max 0.006
_refine_ls_shift/su_mean 0.000
_refine_ls_structure_factor_coef Fsqd
_refine_ls_weighting_details 'calc w=1/[\s^2^(Fo^2^)+(0.0630P)^2^+0.0000P] where P=(Fo^2^+2Fc^2^)/3'
_refine_ls_weighting_scheme calc
_refine_ls_wR_factor_gt 0.1153
_refine_ls_wR_factor_ref 0.1216
_reflns_number_gt 14421
_reflns_number_total 19235
_reflns_threshold_expression >2sigma(I)
_cod_data_source_file b925535d.txt
_cod_data_source_block 5-as31
_cod_original_cell_volume 9060(3)
_cod_original_sg_symbol_H-M 'P 21/n'
_cod_database_code 7025167

loop_
_symmetry_equiv_pos_as_xyz
'x, y, z'
'-x+1/2, y+1/2, -z+1/2'
'-x, -y, -z'
'x-1/2, -y-1/2, z-1/2'

loop_
_atom_site_label
_atom_site_type_symbol
_atom_site_fract_x
_atom_site_fract_y
_atom_site_fract_z
_atom_site_U_iso_or_equiv
_atom_site_adp_type
_atom_site_occupancy
_atom_site_symmetry_multiplicity
_atom_site_calc_flag
_atom_site_refinement_flags
_atom_site_disorder_assembly
_atom_site_disorder_group
Ni1 Ni 0.53383(4) 0.097129(13) 0.74761(4) 0.02072(11) Uani 1 1 d . . .
Ni2 Ni 0.77709(4) 0.108986(13) 0.69746(4) 0.02345(12) Uani 1 1 d . . .
Ni3 Ni 0.65531(4) 0.172028(13) 0.53263(4) 0.02173(12) Uani 1 1 d . . .
Ni4 Ni 0.41066(4) 0.151005(13) 0.56422(4) 0.02049(11) Uani 1 1 d . . .
Br1 Br 0.37170(3) 0.121316(10) 0.68087(3) 0.02419(10) Uani 1 1 d . . .
Br2 Br 0.81559(3) 0.158731(11) 0.80502(3) 0.03122(11) Uani 1 1 d . . .
Br3 Br 0.68492(3) 0.065051(11) 0.57659(3) 0.03060(11) Uani 1 1 d . . .
Br4 Br 0.81009(3) 0.143771(11) 0.58340(3) 0.02816(10) Uani 1 1 d . . .
Br5 Br 0.58453(3) 0.142732(11) 0.65445(3) 0.02554(10) Uani 1 1 d . . .
Br6 Br 0.39387(3) 0.106399(11) 0.45457(3) 0.02893(10) Uani 1 1 d . . .
O4 O 0.6007(2) 0.12998(8) 0.4525(2) 0.0283(7) Uani 1 1 d . . .
O1 O 0.5062(2) 0.06459(7) 0.6382(2) 0.0262(6) Uani 1 1 d . . .
O3 O 0.7089(2) 0.20751(7) 0.6319(2) 0.0266(6) Uani 1 1 d . . .
N1 N 0.6595(3) 0.07560(9) 0.7938(2) 0.0225(7) Uani 1 1 d . . .
N2 N 0.7386(2) 0.08015(9) 0.7798(2) 0.0217(7) Uani 1 1 d . . .
N3 N 0.5099(3) 0.05752(8) 0.8255(2) 0.0219(7) Uani 1 1 d . . .
N4 N 0.8965(3) 0.07919(9) 0.7511(3) 0.0244(8) Uani 1 1 d . . .
N5 N 0.5289(3) 0.19296(9) 0.4858(2) 0.0214(7) Uani 1 1 d . . .
N6 N 0.4500(2) 0.18726(9) 0.4999(2) 0.0207(7) Uani 1 1 d . . .
N7 N 0.6677(2) 0.20371(8) 0.4315(2) 0.0202(7) Uani 1 1 d . . .
N8 N 0.2850(2) 0.17692(9) 0.5030(2) 0.0212(7) Uani 1 1 d . . .
C1 C 0.7570(3) 0.03373(11) 0.8661(3) 0.0272(9) Uani 1 1 d . . .
C2 C 0.6672(3) 0.04767(10) 0.8449(3) 0.0236(9) Uani 1 1 d . . .
C3 C 0.7996(3) 0.05555(11) 0.8221(3) 0.0260(9) Uani 1 1 d . . .
C4 C 0.7980(4) 0.00296(14) 0.9217(4) 0.0447(14) Uani 1 1 d . . .
H4A H 0.8612 -0.0002 0.9240 0.067 Uiso 1 1 calc R . .
H4B H 0.7619 -0.0169 0.8961 0.067 Uiso 1 1 calc R . .
H4C H 0.7972 0.0063 0.9803 0.067 Uiso 1 1 calc R . .
C5 C 0.5823(3) 0.03816(10) 0.8627(3) 0.0220(8) Uani 1 1 d . . .
C6 C 0.5824(4) 0.00725(11) 0.9161(3) 0.0319(10) Uani 1 1 d . . .
H6A H 0.5221 0.0046 0.9215 0.048 Uiso 1 1 calc R . .
H6B H 0.6288 0.0097 0.9738 0.048 Uiso 1 1 calc R . .
H6C H 0.5962 -0.0125 0.8875 0.048 Uiso 1 1 calc R . .
C7 C 0.4227(3) 0.04896(10) 0.8367(3) 0.0226(8) Uani 1 1 d . . .
C8 C 0.3624(3) 0.02552(11) 0.7794(3) 0.0277(9) Uani 1 1 d . . .
C9 C 0.2790(4) 0.01771(12) 0.7939(3) 0.0339(11) Uani 1 1 d . . .
H9 H 0.2377 0.0022 0.7568 0.041 Uiso 1 1 calc R . .
C10 C 0.2567(4) 0.03251(13) 0.8619(4) 0.0363(11) Uani 1 1 d . . .
H10 H 0.2016 0.0266 0.8708 0.044 Uiso 1 1 calc R . .
C11 C 0.3168(4) 0.05610(12) 0.9167(3) 0.0326(10) Uani 1 1 d . . .
H11 H 0.3015 0.0661 0.9622 0.039 Uiso 1 1 calc R . .
C12 C 0.4000(3) 0.06508(11) 0.9047(3) 0.0258(9) Uani 1 1 d . . .
C13 C 0.3811(4) 0.00914(12) 0.7020(3) 0.0323(10) Uani 1 1 d . . .
H13 H 0.4435 0.0161 0.7043 0.039 Uiso 1 1 calc R . .
C14 C 0.3108(4) 0.02205(13) 0.6150(3) 0.0397(12) Uani 1 1 d . . .
H14A H 0.3231 0.0116 0.5664 0.060 Uiso 1 1 calc R . .
H14B H 0.3162 0.0464 0.6117 0.060 Uiso 1 1 calc R . .
H14C H 0.2488 0.0163 0.6124 0.060 Uiso 1 1 calc R . .
C15 C 0.3795(5) -0.02988(13) 0.7067(4) 0.0477(14) Uani 1 1 d . . .
H15A H 0.3920 -0.0393 0.6570 0.072 Uiso 1 1 calc R . .
H15B H 0.3193 -0.0373 0.7057 0.072 Uiso 1 1 calc R . .
H15C H 0.4264 -0.0375 0.7603 0.072 Uiso 1 1 calc R . .
C16 C 0.4638(4) 0.09153(11) 0.9649(3) 0.0301(10) Uani 1 1 d . . .
H16 H 0.5081 0.0990 0.9369 0.036 Uiso 1 1 calc R . .
C17 C 0.4112(5) 0.12279(14) 0.9771(4) 0.0479(14) Uani 1 1 d . . .
H17A H 0.3765 0.1323 0.9204 0.072 Uiso 1 1 calc R . .
H17B H 0.4547 0.1394 1.0117 0.072 Uiso 1 1 calc R . .
H17C H 0.3691 0.1164 1.0070 0.072 Uiso 1 1 calc R . .
C18 C 0.5199(4) 0.07627(14) 1.0545(4) 0.0463(14) Uani 1 1 d . . .
H18A H 0.5595 0.0935 1.0909 0.069 Uiso 1 1 calc R . .
H18B H 0.5575 0.0578 1.0464 0.069 Uiso 1 1 calc R . .
H18C H 0.4781 0.0679 1.0826 0.069 Uiso 1 1 calc R . .
C19 C 0.8889(3) 0.05630(12) 0.8064(3) 0.0296(10) Uani 1 1 d . . .
C20 C 0.9644(4) 0.03161(14) 0.8534(4) 0.0466(14) Uani 1 1 d . . .
H20A H 1.0178 0.0355 0.8362 0.070 Uiso 1 1 calc R . .
H20B H 0.9424 0.0087 0.8381 0.070 Uiso 1 1 calc R . .
H20C H 0.9816 0.0347 0.9160 0.070 Uiso 1 1 calc R . .
C21 C 0.9815(3) 0.08208(11) 0.7315(3) 0.0266(9) Uani 1 1 d . . .
C22 C 1.0527(3) 0.10409(12) 0.7819(3) 0.0316(10) Uani 1 1 d . . .
C23 C 1.1330(4) 0.10660(14) 0.7593(4) 0.0394(12) Uani 1 1 d . . .
H23 H 1.1805 0.1212 0.7917 0.047 Uiso 1 1 calc R . .
C24 C 1.1443(4) 0.08824(14) 0.6911(4) 0.0419(13) Uani 1 1 d . . .
H24 H 1.1990 0.0901 0.6784 0.050 Uiso 1 1 calc R . .
C25 C 1.0730(4) 0.06705(13) 0.6417(4) 0.0384(12) Uani 1 1 d . . .
H25 H 1.0797 0.0548 0.5948 0.046 Uiso 1 1 calc R . .
C26 C 0.9915(3) 0.06368(12) 0.6611(3) 0.0322(10) Uani 1 1 d . . .
C27 C 1.0454(4) 0.12499(14) 0.8588(4) 0.0417(12) Uani 1 1 d . . .
H27 H 0.9834 0.1213 0.8625 0.050 Uiso 1 1 calc R . .
C28 C 1.0553(5) 0.16316(15) 0.8415(5) 0.0540(16) Uani 1 1 d . . .
H28A H 1.0497 0.1763 0.8897 0.081 Uiso 1 1 calc R . .
H28B H 1.0072 0.1698 0.7876 0.081 Uiso 1 1 calc R . .
H28C H 1.1152 0.1672 0.8364 0.081 Uiso 1 1 calc R . .
C29 C 1.1186(5) 0.1137(2) 0.9462(5) 0.0645(19) Uani 1 1 d . . .
H29A H 1.1124 0.1271 0.9937 0.097 Uiso 1 1 calc R . .
H29B H 1.1798 0.1168 0.9434 0.097 Uiso 1 1 calc R . .
H29C H 1.1094 0.0900 0.9564 0.097 Uiso 1 1 calc R . .
C30 C 0.9169(4) 0.03977(13) 0.6032(4) 0.0407(12) Uani 1 1 d . . .
H30 H 0.8636 0.0406 0.6237 0.049 Uiso 1 1 calc R . .
C31 C 0.9514(5) 0.00269(14) 0.6112(5) 0.0578(18) Uani 1 1 d . . .
H31A H 0.9027 -0.0117 0.5743 0.087 Uiso 1 1 calc R . .
H31B H 0.9685 -0.0046 0.6715 0.087 Uiso 1 1 calc R . .
H31C H 1.0048 0.0012 0.5928 0.087 Uiso 1 1 calc R . .
C32 C 0.8833(4) 0.05167(16) 0.5066(4) 0.0485(14) Uani 1 1 d . . .
H32A H 0.8359 0.0364 0.4713 0.073 Uiso 1 1 calc R . .
H32B H 0.9348 0.0517 0.4854 0.073 Uiso 1 1 calc R . .
H32C H 0.8582 0.0743 0.5027 0.073 Uiso 1 1 calc R . .
C101 C 0.4179(3) 0.22432(10) 0.3865(3) 0.0240(9) Uani 1 1 d . . .
C102 C 0.5123(3) 0.21478(10) 0.4166(3) 0.0219(8) Uani 1 1 d . . .
C103 C 0.3809(3) 0.20538(10) 0.4407(3) 0.0207(8) Uani 1 1 d . . .
C104 C 0.3660(4) 0.24850(14) 0.3140(3) 0.0372(12) Uani 1 1 d . . .
H10A H 0.4082 0.2579 0.2876 0.056 Uiso 1 1 calc R . .
H10B H 0.3399 0.2666 0.3381 0.056 Uiso 1 1 calc R . .
H10C H 0.3169 0.2365 0.2701 0.056 Uiso 1 1 calc R . .
C105 C 0.5933(3) 0.22051(10) 0.3891(3) 0.0217(8) Uani 1 1 d . . .
C106 C 0.5844(4) 0.24361(13) 0.3129(3) 0.0337(11) Uani 1 1 d . . .
H10D H 0.6429 0.2446 0.3031 0.051 Uiso 1 1 calc R . .
H10E H 0.5676 0.2661 0.3256 0.051 Uiso 1 1 calc R . .
H10F H 0.5371 0.2350 0.2608 0.051 Uiso 1 1 calc R . .
C107 C 0.7496(3) 0.20507(10) 0.4060(3) 0.0222(8) Uani 1 1 d . . .
C108 C 0.7568(4) 0.18204(11) 0.3421(3) 0.0294(10) Uani 1 1 d . . .
C109 C 0.8371(4) 0.18308(13) 0.3202(3) 0.0358(11) Uani 1 1 d . . .
H109 H 0.8430 0.1682 0.2775 0.043 Uiso 1 1 calc R . .
C110 C 0.9090(4) 0.20593(13) 0.3608(4) 0.0386(12) Uani 1 1 d . . .
H110 H 0.9625 0.2061 0.3458 0.046 Uiso 1 1 calc R . .
C111 C 0.9003(3) 0.22839(13) 0.4236(3) 0.0321(10) Uani 1 1 d . . .
H111 H 0.9482 0.2437 0.4503 0.039 Uiso 1 1 calc R . .
C112 C 0.8210(3) 0.22852(11) 0.4474(3) 0.0251(9) Uani 1 1 d . . .
C113 C 0.6813(4) 0.15639(12) 0.2965(3) 0.0356(11) Uani 1 1 d . . .
H113 H 0.6317 0.1589 0.3217 0.043 Uiso 1 1 calc R . .
C114 C 0.6385(5) 0.16389(16) 0.1971(4) 0.0514(16) Uani 1 1 d . . .
H11A H 0.5907 0.1474 0.1698 0.077 Uiso 1 1 calc R . .
H11B H 0.6861 0.1626 0.1710 0.077 Uiso 1 1 calc R . .
H11C H 0.6118 0.1864 0.1885 0.077 Uiso 1 1 calc R . .
C115 C 0.7176(6) 0.11989(14) 0.3142(5) 0.0576(18) Uani 1 1 d . . .
H11D H 0.6683 0.1043 0.2847 0.086 Uiso 1 1 calc R . .
H11E H 0.7393 0.1155 0.3766 0.086 Uiso 1 1 calc R . .
H11F H 0.7682 0.1169 0.2923 0.086 Uiso 1 1 calc R . .
C116 C 0.8132(3) 0.25367(12) 0.5157(3) 0.0283(9) Uani 1 1 d . . .
H116 H 0.7590 0.2472 0.5314 0.034 Uiso 1 1 calc R . .
C117 C 0.8975(5) 0.25265(18) 0.5985(4) 0.0546(16) Uani 1 1 d . . .
H11G H 0.8901 0.2689 0.6402 0.082 Uiso 1 1 calc R . .
H11H H 0.9520 0.2583 0.5846 0.082 Uiso 1 1 calc R . .
H11I H 0.9042 0.2302 0.6235 0.082 Uiso 1 1 calc R . .
C118 C 0.7968(5) 0.28998(14) 0.4786(4) 0.0524(16) Uani 1 1 d . . .
H11J H 0.7427 0.2903 0.4259 0.079 Uiso 1 1 calc R . .
H11K H 0.8502 0.2974 0.4651 0.079 Uiso 1 1 calc R . .
H11L H 0.7872 0.3050 0.5217 0.079 Uiso 1 1 calc R . .
C119 C 0.2886(3) 0.20025(10) 0.4473(3) 0.0216(8) Uani 1 1 d . . .
C120 C 0.2080(3) 0.22164(13) 0.3927(4) 0.0359(11) Uani 1 1 d . . .
H12A H 0.1530 0.2152 0.4047 0.054 Uiso 1 1 calc R . .
H12B H 0.1980 0.2182 0.3312 0.054 Uiso 1 1 calc R . .
H12C H 0.2214 0.2453 0.4072 0.054 Uiso 1 1 calc R . .
C121 C 0.2003(3) 0.17154(11) 0.5222(3) 0.0279(9) Uani 1 1 d . . .
C122 C 0.1884(3) 0.18917(13) 0.5925(3) 0.0319(10) Uani 1 1 d . . .
C123 C 0.1074(4) 0.18340(16) 0.6121(4) 0.0470(14) Uani 1 1 d . . .
H123 H 0.0983 0.1951 0.6586 0.056 Uiso 1 1 calc R . .
C124 C 0.0418(4) 0.16085(17) 0.5640(5) 0.0543(17) Uani 1 1 d . . .
H124 H -0.0121 0.1576 0.5775 0.065 Uiso 1 1 calc R . .
C125 C 0.0542(4) 0.14300(16) 0.4963(5) 0.0495(15) Uani 1 1 d . . .
H125 H 0.0091 0.1274 0.4650 0.059 Uiso 1 1 calc R . .
C126 C 0.1339(3) 0.14776(12) 0.4725(4) 0.0346(11) Uani 1 1 d . . .
C127 C 0.2593(4) 0.21484(15) 0.6475(4) 0.0426(13) Uani 1 1 d . . .
H127 H 0.3151 0.2130 0.6309 0.051 Uiso 1 1 calc R . .
C128 C 0.2223(5) 0.25122(16) 0.6279(4) 0.0561(17) Uani 1 1 d . . .
H12D H 0.2686 0.2670 0.6629 0.084 Uiso 1 1 calc R . .
H12E H 0.1666 0.2535 0.6423 0.084 Uiso 1 1 calc R . .
H12F H 0.2085 0.2561 0.5664 0.084 Uiso 1 1 calc R . .
C129 C 0.2881(5) 0.20755(17) 0.7460(4) 0.0574(17) Uani 1 1 d . . .
H12G H 0.3333 0.2241 0.7783 0.086 Uiso 1 1 calc R . .
H12H H 0.3147 0.1851 0.7581 0.086 Uiso 1 1 calc R . .
H12I H 0.2343 0.2088 0.7638 0.086 Uiso 1 1 calc R . .
C130 C 0.1455(4) 0.12745(13) 0.3974(4) 0.0445(13) Uani 1 1 d . . .
H130 H 0.2070 0.1330 0.3946 0.053 Uiso 1 1 calc R . .
C131 C 0.1441(5) 0.08916(15) 0.4150(6) 0.072(2) Uani 1 1 d . . .
H13A H 0.1519 0.0767 0.3668 0.108 Uiso 1 1 calc R . .
H13B H 0.0855 0.0831 0.4207 0.108 Uiso 1 1 calc R . .
H13C H 0.1939 0.0836 0.4687 0.108 Uiso 1 1 calc R . .
C132 C 0.0721(5) 0.13729(19) 0.3080(5) 0.0650(19) Uani 1 1 d . . .
H13D H 0.0749 0.1614 0.2990 0.098 Uiso 1 1 calc R . .
H13E H 0.0112 0.1313 0.3079 0.098 Uiso 1 1 calc R . .
H13F H 0.0846 0.1253 0.2614 0.098 Uiso 1 1 calc R . .
O2 O 0.5701(2) 0.13453(8) 0.8501(2) 0.0311(7) Uani 1 1 d . C .
C999 C 0.6583(4) 0.13442(14) 0.9230(4) 0.0424(12) Uani 1 1 d . C .
H99D H 0.7087 0.1282 0.9022 0.051 Uiso 1 1 calc R . .
H99E H 0.6567 0.1181 0.9676 0.051 Uiso 1 1 calc R . .
C201 C 0.6726(5) 0.16989(18) 0.9604(5) 0.0633(19) Uani 1 1 d . . .
H99F H 0.6547 0.1713 1.0125 0.076 Uiso 1 1 calc R A 1
H99G H 0.7372 0.1769 0.9759 0.076 Uiso 1 1 calc R A 1
C203 C 0.5315(5) 0.16893(12) 0.8416(4) 0.0450(13) Uani 1 1 d . . .
H99H H 0.4840 0.1703 0.8688 0.054 Uiso 1 1 calc R B 1
H99I H 0.5038 0.1752 0.7799 0.054 Uiso 1 1 calc R B 1
C20A C 0.6102(8) 0.1915(2) 0.8872(9) 0.056(4) Uani 0.66(2) 1 d P C 1
H2AF H 0.5893 0.2115 0.9103 0.067 Uiso 0.66(2) 1 calc PR C 1
H2AG H 0.6422 0.1987 0.8476 0.067 Uiso 0.66(2) 1 calc PR C 1
C20B C 0.5856(14) 0.1862(4) 0.9338(14) 0.045(6) Uani 0.34(2) 1 d P C 2
H2BH H 0.5921 0.2106 0.9275 0.054 Uiso 0.34(2) 1 calc PR C 2
H2BI H 0.5540 0.1821 0.9757 0.054 Uiso 0.34(2) 1 calc PR C 2
O5 O 0.5998(3) 0.25877(11) 0.6585(3) 0.0554(11) Uani 1 1 d . . .
C303 C 0.5096(5) 0.25495(17) 0.6653(5) 0.0567(16) Uani 1 1 d . . .
H30A H 0.5132 0.2582 0.7260 0.068 Uiso 1 1 calc R . .
H30B H 0.4855 0.2323 0.6466 0.068 Uiso 1 1 calc R . .
C300 C 0.5931(6) 0.28414(17) 0.5913(6) 0.074(2) Uani 1 1 d . . .
H30C H 0.6467 0.2992 0.6107 0.089 Uiso 1 1 calc R . .
H30D H 0.5917 0.2731 0.5370 0.089 Uiso 1 1 calc R . .
C302 C 0.4474(5) 0.2812(2) 0.6073(6) 0.075(2) Uani 1 1 d . . .
H30E H 0.4002 0.2705 0.5575 0.090 Uiso 1 1 calc R . .
H30F H 0.4167 0.2945 0.6400 0.090 Uiso 1 1 calc R . .
C301 C 0.5089(7) 0.3033(3) 0.5764(7) 0.093(3) Uani 1 1 d . . .
H30G H 0.4796 0.3086 0.5141 0.112 Uiso 1 1 calc R . .
H30H H 0.5222 0.3246 0.6094 0.112 Uiso 1 1 calc R . .

loop_
_atom_site_aniso_label
_atom_site_aniso_U_11
_atom_site_aniso_U_22
_atom_site_aniso_U_33
_atom_site_aniso_U_23
_atom_site_aniso_U_13
_atom_site_aniso_U_12
Ni1 0.0183(3) 0.0223(2) 0.0232(3) 0.0036(2) 0.0091(2) 0.0002(2)
Ni2 0.0198(3) 0.0249(3) 0.0283(3) 0.0051(2) 0.0118(2) 0.0009(2)
Ni3 0.0187(3) 0.0257(3) 0.0225(3) 0.0040(2) 0.0094(2) 0.0002(2)
Ni4 0.0180(3) 0.0232(2) 0.0224(3) 0.0036(2) 0.0098(2) 0.0008(2)
Br1 0.0194(2) 0.0287(2) 0.0278(2) 0.00619(16) 0.01239(18) 0.00118(16)
Br2 0.0280(2) 0.0295(2) 0.0332(2) 0.00168(18) 0.0069(2) -0.00048(18)
Br3 0.0297(2) 0.0311(2) 0.0353(2) 0.00011(18) 0.0167(2) 0.00088(18)
Br4 0.0210(2) 0.0327(2) 0.0355(2) 0.00873(18) 0.01582(19) 0.00232(17)
Br5 0.0211(2) 0.0298(2) 0.0266(2) 0.00647(16) 0.00937(18) -0.00069(17)
Br6 0.0270(2) 0.0319(2) 0.0279(2) -0.00240(17) 0.00956(19) 0.00023(18)
O4 0.0283(17) 0.0317(16) 0.0272(16) 0.0031(13) 0.0125(14) -0.0016(13)
O1 0.0257(17) 0.0251(14) 0.0308(17) 0.0002(12) 0.0137(14) -0.0025(12)
O3 0.0263(17) 0.0279(15) 0.0247(16) -0.0001(12) 0.0076(14) -0.0026(13)
N1 0.0204(18) 0.0253(17) 0.0243(18) 0.0056(14) 0.0111(15) -0.0005(14)
N2 0.0139(17) 0.0274(17) 0.0241(18) 0.0009(14) 0.0067(15) -0.0004(14)
N3 0.0207(19) 0.0237(16) 0.0228(18) 0.0034(13) 0.0096(15) -0.0039(14)
N4 0.0171(18) 0.0249(17) 0.032(2) 0.0011(15) 0.0101(16) -0.0012(14)
N5 0.0193(18) 0.0255(17) 0.0221(17) 0.0054(14) 0.0107(15) -0.0026(14)
N6 0.0147(17) 0.0251(17) 0.0223(18) 0.0028(13) 0.0064(15) 0.0017(13)
N7 0.0197(18) 0.0242(16) 0.0196(17) 0.0001(13) 0.0106(15) -0.0043(14)
N8 0.0158(17) 0.0252(17) 0.0224(17) -0.0009(14) 0.0063(15) -0.0011(14)
C1 0.025(2) 0.027(2) 0.032(2) 0.0091(18) 0.013(2) 0.0048(18)
C2 0.023(2) 0.0230(19) 0.026(2) 0.0077(16) 0.0101(18) 0.0038(17)
C3 0.022(2) 0.027(2) 0.030(2) 0.0062(17) 0.0109(19) 0.0031(17)
C4 0.035(3) 0.043(3) 0.063(4) 0.029(3) 0.026(3) 0.014(2)
C5 0.026(2) 0.0187(18) 0.024(2) 0.0004(15) 0.0113(18) -0.0006(16)
C6 0.028(2) 0.029(2) 0.042(3) 0.013(2) 0.016(2) 0.0038(19)
C7 0.020(2) 0.026(2) 0.024(2) 0.0071(16) 0.0095(18) 0.0010(16)
C8 0.029(2) 0.025(2) 0.030(2) 0.0077(17) 0.011(2) -0.0039(18)
C9 0.028(3) 0.037(2) 0.036(3) 0.006(2) 0.008(2) -0.009(2)
C10 0.024(2) 0.045(3) 0.041(3) 0.013(2) 0.013(2) -0.001(2)
C11 0.030(3) 0.038(2) 0.035(3) 0.011(2) 0.018(2) 0.007(2)
C12 0.023(2) 0.029(2) 0.029(2) 0.0078(17) 0.0137(19) 0.0017(18)
C13 0.033(3) 0.032(2) 0.035(3) -0.0024(19) 0.014(2) -0.010(2)
C14 0.046(3) 0.039(3) 0.035(3) -0.002(2) 0.014(3) -0.006(2)
C15 0.059(4) 0.031(3) 0.053(4) -0.003(2) 0.019(3) -0.006(3)
C16 0.039(3) 0.028(2) 0.028(2) -0.0018(18) 0.018(2) -0.002(2)
C17 0.052(4) 0.035(3) 0.055(4) -0.003(2) 0.015(3) 0.004(3)
C18 0.048(4) 0.035(3) 0.045(3) -0.003(2) 0.003(3) -0.001(2)
C19 0.024(2) 0.034(2) 0.032(2) 0.0043(19) 0.011(2) 0.0037(19)
C20 0.033(3) 0.048(3) 0.067(4) 0.027(3) 0.028(3) 0.016(2)
C21 0.016(2) 0.030(2) 0.037(3) 0.0074(18) 0.0135(19) 0.0052(17)
C22 0.019(2) 0.036(2) 0.040(3) 0.002(2) 0.011(2) -0.0051(19)
C23 0.022(2) 0.041(3) 0.052(3) 0.006(2) 0.008(2) -0.003(2)
C24 0.023(2) 0.054(3) 0.054(3) 0.013(3) 0.021(2) 0.004(2)
C25 0.030(3) 0.046(3) 0.047(3) 0.006(2) 0.023(2) 0.005(2)
C26 0.026(2) 0.035(2) 0.042(3) 0.008(2) 0.019(2) 0.006(2)
C27 0.029(3) 0.044(3) 0.052(3) -0.008(2) 0.013(3) -0.004(2)
C28 0.044(4) 0.046(3) 0.077(5) -0.017(3) 0.028(3) -0.016(3)
C29 0.035(3) 0.098(5) 0.052(4) -0.013(4) 0.003(3) 0.011(3)
C30 0.039(3) 0.038(3) 0.055(3) -0.011(2) 0.029(3) -0.001(2)
C31 0.062(4) 0.038(3) 0.086(5) -0.007(3) 0.043(4) -0.002(3)
C32 0.042(3) 0.055(3) 0.050(3) -0.016(3) 0.018(3) -0.004(3)
C101 0.022(2) 0.024(2) 0.027(2) 0.0036(16) 0.0101(19) 0.0000(17)
C102 0.024(2) 0.0232(19) 0.019(2) 0.0012(15) 0.0076(18) -0.0016(16)
C103 0.017(2) 0.0237(19) 0.020(2) 0.0034(15) 0.0051(17) 0.0034(16)
C104 0.031(3) 0.047(3) 0.038(3) 0.022(2) 0.018(2) 0.009(2)
C105 0.026(2) 0.0218(19) 0.019(2) -0.0006(15) 0.0095(18) -0.0047(17)
C106 0.026(2) 0.043(3) 0.034(3) 0.015(2) 0.014(2) 0.002(2)
C107 0.022(2) 0.027(2) 0.022(2) 0.0064(16) 0.0135(18) 0.0003(17)
C108 0.041(3) 0.027(2) 0.026(2) 0.0069(17) 0.020(2) 0.0017(19)
C109 0.041(3) 0.040(3) 0.038(3) 0.004(2) 0.029(2) 0.008(2)
C110 0.032(3) 0.047(3) 0.047(3) 0.008(2) 0.026(3) 0.009(2)
C111 0.021(2) 0.041(3) 0.036(3) 0.011(2) 0.012(2) -0.0011(19)
C112 0.021(2) 0.031(2) 0.024(2) 0.0080(17) 0.0091(18) 0.0004(17)
C113 0.050(3) 0.033(2) 0.033(3) -0.006(2) 0.026(3) -0.007(2)
C114 0.070(4) 0.053(3) 0.035(3) -0.012(2) 0.022(3) -0.022(3)
C115 0.085(5) 0.031(3) 0.071(4) -0.004(3) 0.045(4) -0.002(3)
C116 0.022(2) 0.034(2) 0.028(2) -0.0004(18) 0.0085(19) -0.0064(18)
C117 0.048(4) 0.076(4) 0.029(3) -0.010(3) -0.002(3) 0.009(3)
C118 0.080(5) 0.037(3) 0.041(3) -0.002(2) 0.022(3) 0.001(3)
C119 0.020(2) 0.0219(19) 0.026(2) 0.0010(16) 0.0116(18) 0.0034(16)
C120 0.023(2) 0.042(3) 0.043(3) 0.018(2) 0.010(2) 0.007(2)
C121 0.020(2) 0.030(2) 0.036(2) 0.0103(19) 0.014(2) 0.0031(18)
C122 0.028(3) 0.043(3) 0.030(2) 0.010(2) 0.017(2) 0.010(2)
C123 0.036(3) 0.067(4) 0.051(3) 0.022(3) 0.030(3) 0.015(3)
C124 0.029(3) 0.076(4) 0.069(4) 0.030(3) 0.031(3) 0.009(3)
C125 0.019(3) 0.054(3) 0.070(4) 0.021(3) 0.008(3) -0.005(2)
C126 0.019(2) 0.034(2) 0.045(3) 0.011(2) 0.005(2) 0.0008(19)
C127 0.039(3) 0.060(3) 0.036(3) -0.009(2) 0.022(3) 0.006(3)
C128 0.077(5) 0.051(3) 0.048(4) 0.001(3) 0.031(4) 0.002(3)
C129 0.066(4) 0.061(4) 0.047(4) -0.010(3) 0.021(3) 0.022(3)
C130 0.031(3) 0.037(3) 0.058(4) -0.009(2) 0.006(3) -0.005(2)
C131 0.053(4) 0.037(3) 0.123(7) -0.013(4) 0.024(5) -0.011(3)
C132 0.051(4) 0.072(4) 0.055(4) -0.020(3) -0.005(3) 0.000(3)
O2 0.0349(19) 0.0283(16) 0.0280(17) 0.0013(13) 0.0082(15) -0.0021(14)
C999 0.038(3) 0.051(3) 0.036(3) -0.001(2) 0.010(2) -0.007(2)
C201 0.059(4) 0.073(4) 0.050(4) -0.031(3) 0.008(3) -0.006(4)
C203 0.059(4) 0.030(2) 0.046(3) -0.006(2) 0.018(3) 0.001(2)
C20A 0.065(7) 0.041(5) 0.064(8) -0.014(5) 0.026(6) -0.010(5)
C20B 0.052(12) 0.042(9) 0.039(11) -0.014(7) 0.014(9) -0.013(8)
O5 0.046(3) 0.053(2) 0.071(3) -0.008(2) 0.025(2) 0.007(2)
C303 0.054(4) 0.063(4) 0.060(4) -0.013(3) 0.030(3) -0.005(3)
C300 0.077(6) 0.044(3) 0.117(7) -0.002(4) 0.054(5) -0.005(3)
C302 0.041(4) 0.089(5) 0.091(6) -0.011(5) 0.019(4) 0.010(4)
C301 0.089(7) 0.104(7) 0.098(7) 0.028(6) 0.047(6) 0.033(6)

loop_
_atom_type_symbol
_atom_type_description
_atom_type_scat_dispersion_real
_atom_type_scat_dispersion_imag
_atom_type_scat_source
C C 0.0033 0.0016 'International Tables Vol C Tables 4.2.6.8 and 6.1.1.4'
H H 0.0000 0.0000 'International Tables Vol C Tables 4.2.6.8 and 6.1.1.4'
N N 0.0061 0.0033 'International Tables Vol C Tables 4.2.6.8 and 6.1.1.4'
Ni Ni 0.3393 1.1124 'International Tables Vol C Tables 4.2.6.8 and 6.1.1.4'
Br Br -0.2901 2.4595 'International Tables Vol C Tables 4.2.6.8 and 6.1.1.4'
O O 0.0106 0.0060 'International Tables Vol C Tables 4.2.6.8 and 6.1.1.4'

loop_
_geom_angle_atom_site_label_1
_geom_angle_atom_site_label_2
_geom_angle_atom_site_label_3
_geom_angle
N1 Ni1 O1 86.90(14)
N1 Ni1 N3 78.95(14)
O1 Ni1 N3 91.63(13)
N1 Ni1 O2 92.38(15)
O1 Ni1 O2 172.59(12)
N3 Ni1 O2 95.47(13)
N1 Ni1 Br1 176.06(11)
O1 Ni1 Br1 89.20(9)
N3 Ni1 Br1 100.62(10)
O2 Ni1 Br1 91.55(10)
N1 Ni1 Br5 93.77(10)
O1 Ni1 Br5 86.86(8)
N3 Ni1 Br5 172.64(10)
O2 Ni1 Br5 85.83(9)
Br1 Ni1 Br5 86.57(3)
N2 Ni2 N4 79.78(14)
N2 Ni2 Br4 174.36(11)
N4 Ni2 Br4 104.04(10)
N2 Ni2 Br2 91.83(11)
N4 Ni2 Br2 100.53(11)
Br4 Ni2 Br2 91.54(3)
N2 Ni2 Br3 85.21(11)
N4 Ni2 Br3 96.31(11)
Br4 Ni2 Br3 90.20(3)
Br2 Ni2 Br3 162.11(3)
N5 Ni3 O3 95.17(14)
N5 Ni3 O4 87.79(14)
O3 Ni3 O4 168.74(12)
N5 Ni3 N7 78.34(14)
O3 Ni3 N7 94.98(13)
O4 Ni3 N7 96.26(13)
N5 Ni3 Br4 176.68(11)
O3 Ni3 Br4 88.10(10)
O4 Ni3 Br4 89.11(10)
N7 Ni3 Br4 100.86(10)
N5 Ni3 Br5 82.89(10)
O3 Ni3 Br5 82.93(9)
O4 Ni3 Br5 86.67(9)
N7 Ni3 Br5 160.86(10)
Br4 Ni3 Br5 98.09(3)
N6 Ni4 N8 78.39(14)
N6 Ni4 Br6 96.27(10)
N8 Ni4 Br6 98.97(10)
N6 Ni4 Br1 160.74(11)
N8 Ni4 Br1 99.55(10)
Br6 Ni4 Br1 102.96(3)
N6 Ni4 Br5 86.90(11)
N8 Ni4 Br5 158.15(10)
Br6 Ni4 Br5 98.62(3)
Br1 Ni4 Br5 89.02(3)
Ni4 Br1 Ni1 92.46(3)
Ni2 Br4 Ni3 94.33(3)
Ni4 Br5 Ni1 87.61(3)
Ni4 Br5 Ni3 97.19(3)
Ni1 Br5 Ni3 161.18(2)
N2 N1 C2 108.8(3)
N2 N1 Ni1 134.6(3)
C2 N1 Ni1 116.2(3)
N1 N2 C3 109.3(3)
N1 N2 Ni2 134.0(3)
C3 N2 Ni2 115.7(3)
C5 N3 C7 118.7(3)
C5 N3 Ni1 114.1(3)
C7 N3 Ni1 127.1(3)
C19 N4 C21 120.4(4)
C19 N4 Ni2 113.5(3)
C21 N4 Ni2 126.1(3)
N6 N5 C102 108.9(3)
N6 N5 Ni3 133.5(3)
C102 N5 Ni3 117.0(3)
N5 N6 C103 109.0(3)
N5 N6 Ni4 132.4(3)
C103 N6 Ni4 116.4(3)
C105 N7 C107 121.5(3)
C105 N7 Ni3 114.4(3)
C107 N7 Ni3 123.9(3)
C119 N8 C121 120.4(4)
C119 N8 Ni4 114.7(3)
C121 N8 Ni4 124.8(3)
C2 C1 C3 102.9(4)
C2 C1 C4 128.9(4)
C3 C1 C4 128.2(4)
N1 C2 C1 109.6(4)
N1 C2 C5 115.3(4)
C1 C2 C5 135.0(4)
N2 C3 C1 109.3(4)
N2 C3 C19 114.7(4)
C1 C3 C19 135.8(4)
N3 C5 C2 115.3(4)
N3 C5 C6 124.9(4)
C2 C5 C6 119.7(4)
C8 C7 C12 121.8(4)
C8 C7 N3 119.7(4)
C12 C7 N3 118.6(4)
C7 C8 C9 117.4(4)
C7 C8 C13 123.6(4)
C9 C8 C13 119.0(4)
C10 C9 C8 121.7(5)
C9 C10 C11 119.7(5)
C10 C11 C12 121.0(5)
C11 C12 C7 118.4(4)
C11 C12 C16 119.8(4)
C7 C12 C16 121.8(4)
C8 C13 C15 111.8(4)
C8 C13 C14 110.0(4)
C15 C13 C14 110.9(4)
C17 C16 C12 112.5(4)
C17 C16 C18 110.1(4)
C12 C16 C18 111.4(4)
N4 C19 C3 116.1(4)
N4 C19 C20 123.9(4)
C3 C19 C20 120.0(4)
C26 C21 C22 120.5(4)
C26 C21 N4 119.8(4)
C22 C21 N4 119.7(4)
C23 C22 C21 117.7(5)
C23 C22 C27 119.4(5)
C21 C22 C27 122.8(4)
C24 C23 C22 122.3(5)
C23 C24 C25 119.0(5)
C24 C25 C26 121.1(5)
C25 C26 C21 119.4(5)
C25 C26 C30 117.4(5)
C21 C26 C30 123.2(4)
C22 C27 C29 111.0(5)
C22 C27 C28 109.6(5)
C29 C27 C28 111.2(5)
C26 C30 C32 110.7(4)
C26 C30 C31 111.6(5)
C32 C30 C31 111.0(5)
C102 C101 C103 103.4(4)
C102 C101 C104 129.8(4)
C103 C101 C104 126.9(4)
N5 C102 C101 109.3(4)
N5 C102 C105 113.9(4)
C101 C102 C105 136.7(4)
N6 C103 C101 109.4(4)
N6 C103 C119 114.4(3)
C101 C103 C119 136.3(4)
N7 C105 C102 116.3(4)
N7 C105 C106 124.0(4)
C102 C105 C106 119.6(4)
C108 C107 C112 121.6(4)
C108 C107 N7 118.7(4)
C112 C107 N7 119.7(4)
C109 C108 C107 118.0(5)
C109 C108 C113 119.1(4)
C107 C108 C113 122.9(4)
C108 C109 C110 121.3(5)
C111 C110 C109 119.7(4)
C110 C111 C112 121.2(5)
C111 C112 C107 118.2(4)
C111 C112 C116 119.9(4)
C107 C112 C116 121.9(4)
C108 C113 C115 111.4(5)
C108 C113 C114 111.0(4)
C115 C113 C114 111.8(5)
C117 C116 C112 111.8(4)
C117 C116 C118 110.3(5)
C112 C116 C118 111.4(4)
N8 C119 C103 114.8(4)
N8 C119 C120 125.4(4)
C103 C119 C120 119.8(4)
C122 C121 C126 121.4(4)
C122 C121 N8 118.7(4)
C126 C121 N8 119.8(4)
C121 C122 C123 118.6(5)
C121 C122 C127 122.4(4)
C123 C122 C127 119.0(5)
C124 C123 C122 120.8(6)
C123 C124 C125 120.6(5)
C124 C125 C126 121.5(6)
C121 C126 C125 117.0(5)
C121 C126 C130 123.1(5)
C125 C126 C130 120.0(5)
C122 C127 C128 111.0(5)
C122 C127 C129 112.1(5)
C128 C127 C129 110.1(5)
C126 C130 C131 110.8(6)
C126 C130 C132 111.8(5)
C131 C130 C132 111.6(5)
C999 O2 C203 108.2(4)
C999 O2 Ni1 123.1(3)
C203 O2 Ni1 124.9(3)
O2 C999 C201 106.8(5)
C20B C201 C999 107.9(8)
C20A C201 C999 104.0(6)
O2 C203 C20A 105.9(6)
O2 C203 C20B 104.0(8)
C203 C20A C201 104.0(7)
C201 C20B C203 103.2(12)
C303 O5 C300 108.0(5)
O5 C303 C302 107.6(6)
C301 C300 O5 108.3(7)
C301 C302 C303 105.8(6)
C300 C301 C302 105.7(7)

loop_
_geom_bond_atom_site_label_1
_geom_bond_atom_site_label_2
_geom_bond_distance
Ni1 N1 1.991(4)
Ni1 O1 2.098(3)
Ni1 N3 2.107(3)
Ni1 O2 2.135(3)
Ni1 Br1 2.5202(10)
Ni1 Br5 2.6178(7)
Ni2 N2 1.981(3)
Ni2 N4 2.086(4)
Ni2 Br4 2.4771(8)
Ni2 Br2 2.5395(8)
Ni2 Br3 2.6175(10)
Ni3 N5 1.991(4)
Ni3 O3 2.064(3)
Ni3 O4 2.082(3)
Ni3 N7 2.110(3)
Ni3 Br4 2.4802(9)
Ni3 Br5 2.7953(8)
Ni4 N6 1.971(3)
Ni4 N8 2.093(4)
Ni4 Br6 2.4360(8)
Ni4 Br1 2.4537(7)
Ni4 Br5 2.5713(11)
N1 N2 1.316(5)
N1 C2 1.350(5)
N2 C3 1.350(6)
N3 C5 1.304(6)
N3 C7 1.445(5)
N4 C19 1.299(6)
N4 C21 1.443(5)
N5 N6 1.322(5)
N5 C102 1.358(5)
N6 C103 1.355(5)
N7 C105 1.286(6)
N7 C107 1.446(5)
N8 C119 1.296(5)
N8 C121 1.447(5)
C1 C2 1.405(6)
C1 C3 1.406(6)
C1 C4 1.504(6)
C2 C5 1.471(6)
C3 C19 1.472(6)
C5 C6 1.485(6)
C7 C8 1.400(6)
C7 C12 1.408(6)
C8 C9 1.406(6)
C8 C13 1.516(7)
C9 C10 1.383(7)
C10 C11 1.385(8)
C11 C12 1.396(6)
C12 C16 1.520(7)
C13 C15 1.531(7)
C13 C14 1.529(7)
C16 C17 1.515(7)
C16 C18 1.526(7)
C19 C20 1.495(7)
C21 C26 1.397(7)
C21 C22 1.406(7)
C22 C23 1.399(7)
C22 C27 1.522(7)
C23 C24 1.374(8)
C24 C25 1.382(8)
C25 C26 1.391(6)
C26 C30 1.521(8)
C27 C29 1.533(9)
C27 C28 1.538(8)
C30 C32 1.535(9)
C30 C31 1.535(8)
C101 C102 1.404(6)
C101 C103 1.405(6)
C101 C104 1.501(6)
C102 C105 1.469(6)
C103 C119 1.464(6)
C105 C106 1.495(6)
C107 C108 1.402(6)
C107 C112 1.406(6)
C108 C109 1.391(7)
C108 C113 1.515(7)
C109 C110 1.392(8)
C110 C111 1.382(7)
C111 C112 1.392(6)
C112 C116 1.512(6)
C113 C115 1.524(7)
C113 C114 1.537(8)
C116 C117 1.502(7)
C116 C118 1.530(7)
C119 C120 1.498(6)
C121 C122 1.392(7)
C121 C126 1.406(7)
C122 C123 1.396(7)
C122 C127 1.520(8)
C123 C124 1.361(9)
C124 C125 1.365(10)
C125 C126 1.409(7)
C126 C130 1.510(8)
C127 C128 1.525(8)
C127 C129 1.523(8)
C130 C131 1.528(8)
C130 C132 1.539(9)
O2 C999 1.450(7)
O2 C203 1.459(6)
C999 C201 1.501(8)
C201 C20B 1.40(2)
C201 C20A 1.498(14)
C203 C20A 1.469(11)
C203 C20B 1.582(18)
O5 C303 1.427(8)
O5 C300 1.447(9)
C303 C302 1.492(10)
C300 C301 1.436(11)
C302 C301 1.486(12)

loop_
_platon_squeeze_void_nr
_platon_squeeze_void_average_x
_platon_squeeze_void_average_y
_platon_squeeze_void_average_z
_platon_squeeze_void_volume
_platon_squeeze_void_count_electrons
1 0.500 0.000 0.500 772 182
2 0.000 0.500 1.000 772 181
